data_2237280
loop_
_publ_author_name
'M\"onch, Bettina'
'Emmerling, Franziska'
'Kraus, Werner'
'Becker, Roland'
'Nehls, Irene'

_publ_section_title
;
 Isopropyl
 2,3,4,6-tetra-<i>O</i>-acetyl-\b-<small>D</small>-glucopyranoside
;
_journal_coeditor_code BT6870
_journal_issue 2
_journal_name_full 'Acta Crystallographica Section E'
_journal_page_first o157
_journal_paper_doi 10.1107/S1600536812051483
_journal_volume 69
_journal_year 2013
_chemical_formula_iupac 'C17 H26 O10'
_chemical_formula_moiety 'C17 H26 O10'
_chemical_formula_sum 'C17 H26 O10'
_chemical_formula_weight 390.38
_chemical_name_systematic
;
Isopropyl 2,3,4,6-tetra-<i>O</i>-acetyl-\b-<i>D</i>-glucopyranoside
;
_space_group_IT_number 4
_symmetry_cell_setting monoclinic
_symmetry_space_group_name_Hall 'P 2yb'
_symmetry_space_group_name_H-M 'P 1 21 1'
_atom_sites_solution_hydrogens geom
_atom_sites_solution_primary direct
_atom_sites_solution_secondary difmap
_audit_creation_method SHELXL-97
_cell_angle_alpha 90.00
_cell_angle_beta 98.482(9)
_cell_angle_gamma 90.00
_cell_formula_units_Z 2
_cell_length_a 9.4225(12)
_cell_length_b 9.9313(12)
_cell_length_c 11.3641(15)
_cell_measurement_reflns_used 1344
_cell_measurement_temperature 296(2)
_cell_measurement_theta_max 19.82
_cell_measurement_theta_min 2.63
_cell_volume 1051.8(2)
_computing_cell_refinement 'SAINT (Bruker, 2001)'
_computing_data_collection 'APEX2 (Bruker, 2001)'
_computing_data_reduction 'SAINT (Bruker, 2001)'
_computing_molecular_graphics 'SHELXTL (Sheldrick, 2008) and ORTEPIII (Burnett & Johnson,1996)'
_computing_publication_material 'SHELXTL (Sheldrick, 2008)'
_computing_structure_refinement 'SHELXL97 (Sheldrick, 2008)'
_computing_structure_solution 'SHELXS97 (Sheldrick, 2008)'
_diffrn_ambient_temperature 296(2)
_diffrn_measured_fraction_theta_full 1.000
_diffrn_measured_fraction_theta_max 1.000
_diffrn_measurement_device_type 'Bruker APEXII CCD'
_diffrn_measurement_method '\f and \w scans'
_diffrn_radiation_monochromator graphite
_diffrn_radiation_source 'fine-focus sealed tube'
_diffrn_radiation_type MoK\a
_diffrn_radiation_wavelength 0.71073
_diffrn_reflns_av_R_equivalents 0.1065
_diffrn_reflns_av_sigmaI/netI 0.0879
_diffrn_reflns_limit_h_max 11
_diffrn_reflns_limit_h_min -11
_diffrn_reflns_limit_k_max 11
_diffrn_reflns_limit_k_min -12
_diffrn_reflns_limit_l_max 14
_diffrn_reflns_limit_l_min -14
_diffrn_reflns_number 11225
_diffrn_reflns_theta_full 26.34
_diffrn_reflns_theta_max 26.34
_diffrn_reflns_theta_min 1.81
_diffrn_standards_number 0
_exptl_absorpt_coefficient_mu 0.102
_exptl_absorpt_correction_T_max 0.3638
_exptl_absorpt_correction_T_min 0.2210
_exptl_absorpt_correction_type multi-scan
_exptl_absorpt_process_details '(SADABS; Bruker, 2001)'
_exptl_crystal_colour colourless
_exptl_crystal_density_diffrn 1.233
_exptl_crystal_density_method 'not measured'
_exptl_crystal_description block
_exptl_crystal_F_000 416
_exptl_crystal_size_max 0.28
_exptl_crystal_size_mid 0.12
_exptl_crystal_size_min 0.11
_refine_diff_density_max 0.159
_refine_diff_density_min -0.132
_refine_ls_extinction_method none
_refine_ls_goodness_of_fit_ref 1.074
_refine_ls_hydrogen_treatment constr
_refine_ls_matrix_type full
_refine_ls_number_parameters 244
_refine_ls_number_reflns 2274
_refine_ls_number_restraints 1
_refine_ls_restrained_S_all 1.074
_refine_ls_R_factor_all 0.0998
_refine_ls_R_factor_gt 0.0582
_refine_ls_shift/su_max 0.000
_refine_ls_shift/su_mean 0.000
_refine_ls_structure_factor_coef Fsqd
_refine_ls_weighting_details 'calc w=1/[\s^2^(Fo^2^)+(0.0659P)^2^] where P=(Fo^2^+2Fc^2^)/3'
_refine_ls_weighting_scheme calc
_refine_ls_wR_factor_gt 0.1292
_refine_ls_wR_factor_ref 0.1505
_reflns_number_gt 1411
_reflns_number_total 2274
_reflns_threshold_expression I>2\s(I)
_cod_data_source_file bt6870.cif
_cod_data_source_block I
_cod_original_sg_symbol_H-M 'P 21'
_cod_database_code 2237280
_cod_database_fobs_code 2237280

loop_
_symmetry_equiv_pos_as_xyz
'x, y, z'
'-x, y+1/2, -z'

loop_
_atom_site_type_symbol
_atom_site_label
_atom_site_fract_x
_atom_site_fract_y
_atom_site_fract_z
_atom_site_U_iso_or_equiv
_atom_site_adp_type
_atom_site_calc_flag
_atom_site_refinement_flags
_atom_site_occupancy
_atom_site_symmetry_multiplicity
O O1 0.5370(3) 0.1530(3) 0.2024(3) 0.0679(9) Uani d . 1 1
O O2 0.4905(5) 0.3603(4) 0.1307(4) 0.1009(14) Uani d . 1 1
O O3 0.7120(3) 0.2202(3) 0.4275(3) 0.0599(8) Uani d . 1 1
O O4 0.8668(4) 0.0492(4) 0.4350(5) 0.1119(16) Uani d . 1 1
O O5 0.6214(3) 0.0547(3) 0.6176(3) 0.0608(8) Uani d . 1 1
O O6 0.6978(6) 0.2424(5) 0.7143(4) 0.1298(19) Uani d . 1 1
O O7 0.2892(3) 0.1260(3) 0.4196(3) 0.0651(8) Uani d . 1 1
O O8 0.2399(3) 0.1684(3) 0.2197(3) 0.0696(9) Uani d . 1 1
O O9 0.3094(4) 0.1908(3) 0.6722(3) 0.0752(10) Uani d . 1 1
O O10 0.1637(7) 0.1219(6) 0.7944(5) 0.149(2) Uani d . 1 1
C C1 0.5300(6) 0.2489(6) 0.1162(5) 0.0727(14) Uani d . 1 1
C C2 0.5743(7) 0.1902(8) 0.0060(5) 0.108(2) Uani d . 1 1
H H2A 0.5697 0.2584 -0.0542 0.161 Uiso calc R 1 1
H H2B 0.5109 0.1176 -0.0220 0.161 Uiso calc R 1 1
H H2C 0.6707 0.1568 0.0235 0.161 Uiso calc R 1 1
C C3 0.4811(4) 0.1820(4) 0.3120(4) 0.0542(11) Uani d . 1 1
H H3A 0.4669 0.2792 0.3197 0.065 Uiso calc R 1 1
C C4 0.5889(4) 0.1315(4) 0.4138(4) 0.0514(10) Uani d . 1 1
H H4A 0.6193 0.0404 0.3959 0.062 Uiso calc R 1 1
C C5 0.8464(5) 0.1663(6) 0.4401(5) 0.0709(14) Uani d . 1 1
C C6 0.9581(6) 0.2722(6) 0.4646(7) 0.104(2) Uani d . 1 1
H H6A 1.0514 0.2314 0.4728 0.156 Uiso calc R 1 1
H H6B 0.9468 0.3183 0.5368 0.156 Uiso calc R 1 1
H H6C 0.9483 0.3353 0.3999 0.156 Uiso calc R 1 1
C C7 0.5271(4) 0.1297(4) 0.5294(4) 0.0526(10) Uani d . 1 1
H H7A 0.5172 0.2221 0.5572 0.063 Uiso calc R 1 1
C C8 0.7049(6) 0.1238(7) 0.7044(5) 0.0780(15) Uani d . 1 1
C C9 0.8026(6) 0.0292(7) 0.7811(5) 0.095(2) Uani d . 1 1
H H9A 0.8613 0.0794 0.8420 0.143 Uiso calc R 1 1
H H9B 0.8626 -0.0172 0.7331 0.143 Uiso calc R 1 1
H H9C 0.7462 -0.0350 0.8171 0.143 Uiso calc R 1 1
C C10 0.3795(5) 0.0587(5) 0.5137(4) 0.0574(11) Uani d . 1 1
H H10A 0.3926 -0.0345 0.4892 0.069 Uiso calc R 1 1
C C11 0.3396(5) 0.1088(5) 0.3077(4) 0.0580(11) Uani d . 1 1
H H11A 0.3509 0.0130 0.2907 0.070 Uiso calc R 1 1
C C12 0.1157(6) 0.0848(6) 0.1770(5) 0.0838(17) Uani d . 1 1
H H12A 0.0844 0.0373 0.2443 0.101 Uiso calc R 1 1
C C13 0.0007(7) 0.1795(8) 0.1244(7) 0.133(3) Uani d . 1 1
H H13A -0.0210 0.2409 0.1846 0.199 Uiso calc R 1 1
H H13B -0.0839 0.1295 0.0938 0.199 Uiso calc R 1 1
H H13C 0.0331 0.2293 0.0610 0.199 Uiso calc R 1 1
C C14 0.1516(9) -0.0151(8) 0.0883(7) 0.132(3) Uani d . 1 1
H H14A 0.2236 -0.0758 0.1259 0.198 Uiso calc R 1 1
H H14B 0.1874 0.0312 0.0245 0.198 Uiso calc R 1 1
H H14C 0.0671 -0.0649 0.0572 0.198 Uiso calc R 1 1
C C15 0.3091(6) 0.0569(5) 0.6241(5) 0.0708(14) Uani d . 1 1
H H15A 0.2113 0.0246 0.6051 0.085 Uiso calc R 1 1
H H15B 0.3609 -0.0034 0.6825 0.085 Uiso calc R 1 1
C C16 0.2309(6) 0.2104(7) 0.7598(5) 0.0852(17) Uani d . 1 1
C C17 0.2438(9) 0.3493(7) 0.8081(6) 0.119(3) Uani d . 1 1
H H17A 0.1849 0.3584 0.8698 0.178 Uiso calc R 1 1
H H17B 0.2127 0.4124 0.7456 0.178 Uiso calc R 1 1
H H17C 0.3420 0.3671 0.8403 0.178 Uiso calc R 1 1

loop_
_atom_site_aniso_label
_atom_site_aniso_U_11
_atom_site_aniso_U_22
_atom_site_aniso_U_33
_atom_site_aniso_U_12
_atom_site_aniso_U_13
_atom_site_aniso_U_23
O1 0.071(2) 0.073(2) 0.0601(19) 0.0155(19) 0.0089(16) 0.0013(19)
O2 0.137(4) 0.075(3) 0.093(3) 0.009(3) 0.025(3) 0.022(2)
O3 0.0504(17) 0.0541(18) 0.075(2) 0.0007(15) 0.0081(15) 0.0020(16)
O4 0.069(2) 0.069(3) 0.197(5) 0.014(2) 0.016(3) -0.005(3)
O5 0.0677(18) 0.0512(17) 0.060(2) -0.0004(16) -0.0015(17) 0.0015(17)
O6 0.190(5) 0.077(3) 0.104(4) -0.003(3) -0.039(3) -0.021(3)
O7 0.0547(17) 0.0625(19) 0.077(2) -0.0016(16) 0.0072(16) 0.0041(19)
O8 0.0603(18) 0.061(2) 0.081(2) -0.0050(16) -0.0111(17) 0.0118(18)
O9 0.084(2) 0.064(2) 0.084(2) 0.0017(19) 0.035(2) 0.006(2)
O10 0.176(5) 0.149(4) 0.144(5) -0.045(4) 0.099(4) -0.011(4)
C1 0.071(3) 0.080(4) 0.067(4) 0.001(3) 0.009(3) 0.010(3)
C2 0.117(5) 0.133(6) 0.077(4) 0.017(5) 0.027(4) 0.005(4)
C3 0.059(2) 0.050(2) 0.054(3) 0.006(2) 0.009(2) 0.000(2)
C4 0.053(2) 0.044(2) 0.057(3) -0.001(2) 0.008(2) 0.001(2)
C5 0.056(3) 0.074(4) 0.083(4) 0.013(3) 0.010(3) 0.000(3)
C6 0.055(3) 0.084(4) 0.170(7) -0.003(3) 0.003(4) -0.007(4)
C7 0.056(2) 0.041(2) 0.059(3) 0.006(2) 0.000(2) 0.002(2)
C8 0.086(4) 0.076(4) 0.069(4) -0.009(3) 0.000(3) -0.004(3)
C9 0.080(4) 0.125(5) 0.074(4) -0.006(4) -0.013(3) 0.013(4)
C10 0.059(3) 0.042(2) 0.070(3) 0.000(2) 0.007(2) 0.009(2)
C11 0.063(3) 0.046(2) 0.063(3) -0.001(2) 0.001(2) 0.003(2)
C12 0.076(3) 0.083(4) 0.082(4) -0.020(3) -0.022(3) 0.017(3)
C13 0.078(4) 0.155(7) 0.148(7) -0.014(5) -0.043(4) 0.015(6)
C14 0.167(8) 0.108(5) 0.104(6) -0.009(5) -0.034(5) -0.016(5)
C15 0.070(3) 0.064(3) 0.080(4) -0.005(3) 0.018(3) 0.010(3)
C16 0.081(4) 0.099(5) 0.078(4) 0.004(4) 0.022(3) 0.013(4)
C17 0.163(7) 0.098(5) 0.104(5) 0.029(5) 0.049(5) -0.005(4)

loop_
_atom_type_symbol
_atom_type_description
_atom_type_scat_dispersion_real
_atom_type_scat_dispersion_imag
_atom_type_scat_source
C C 0.0033 0.0016 'International Tables Vol C Tables 4.2.6.8 and 6.1.1.4'
H H 0.0000 0.0000 'International Tables Vol C Tables 4.2.6.8 and 6.1.1.4'
O O 0.0106 0.0060 'International Tables Vol C Tables 4.2.6.8 and 6.1.1.4'

loop_
_geom_angle_atom_site_label_1
_geom_angle_atom_site_label_2
_geom_angle_atom_site_label_3
_geom_angle
C1 O1 C3 119.6(4)
C5 O3 C4 119.4(4)
C8 O5 C7 118.5(4)
C10 O7 C11 111.7(3)
C11 O8 C12 114.8(3)
C16 O9 C15 116.5(4)
O2 C1 O1 122.4(5)
O2 C1 C2 127.7(6)
O1 C1 C2 109.9(5)
C1 C2 H2A 109.5
C1 C2 H2B 109.5
H2A C2 H2B 109.5
C1 C2 H2C 109.5
H2A C2 H2C 109.5
H2B C2 H2C 109.5
O1 C3 C4 107.7(3)
O1 C3 C11 107.8(3)
C4 C3 C11 110.9(3)
O1 C3 H3A 110.1
C4 C3 H3A 110.1
C11 C3 H3A 110.1
O3 C4 C3 108.6(3)
O3 C4 C7 108.6(3)
C3 C4 C7 111.6(3)
O3 C4 H4A 109.3
C3 C4 H4A 109.3
C7 C4 H4A 109.3
O4 C5 O3 122.4(5)
O4 C5 C6 126.2(5)
O3 C5 C6 111.3(5)
C5 C6 H6A 109.5
C5 C6 H6B 109.5
H6A C6 H6B 109.5
C5 C6 H6C 109.5
H6A C6 H6C 109.5
H6B C6 H6C 109.5
O5 C7 C4 109.4(3)
O5 C7 C10 107.2(3)
C4 C7 C10 111.1(3)
O5 C7 H7A 109.7
C4 C7 H7A 109.7
C10 C7 H7A 109.7
O6 C8 O5 122.5(6)
O6 C8 C9 127.2(6)
O5 C8 C9 110.3(5)
C8 C9 H9A 109.5
C8 C9 H9B 109.5
H9A C9 H9B 109.5
C8 C9 H9C 109.5
H9A C9 H9C 109.5
H9B C9 H9C 109.5
O7 C10 C15 110.1(4)
O7 C10 C7 107.4(3)
C15 C10 C7 114.2(4)
O7 C10 H10A 108.4
C15 C10 H10A 108.4
C7 C10 H10A 108.4
O8 C11 O7 108.0(4)
O8 C11 C3 108.4(3)
O7 C11 C3 108.6(3)
O8 C11 H11A 110.6
O7 C11 H11A 110.6
C3 C11 H11A 110.6
O8 C12 C14 110.7(5)
O8 C12 C13 105.9(5)
C14 C12 C13 111.9(6)
O8 C12 H12A 109.4
C14 C12 H12A 109.4
C13 C12 H12A 109.4
C12 C13 H13A 109.5
C12 C13 H13B 109.5
H13A C13 H13B 109.5
C12 C13 H13C 109.5
H13A C13 H13C 109.5
H13B C13 H13C 109.5
C12 C14 H14A 109.5
C12 C14 H14B 109.5
H14A C14 H14B 109.5
C12 C14 H14C 109.5
H14A C14 H14C 109.5
H14B C14 H14C 109.5
O9 C15 C10 109.2(4)
O9 C15 H15A 109.8
C10 C15 H15A 109.8
O9 C15 H15B 109.8
C10 C15 H15B 109.8
H15A C15 H15B 108.3
O10 C16 O9 121.4(6)
O10 C16 C17 125.9(6)
O9 C16 C17 112.7(6)
C16 C17 H17A 109.5
C16 C17 H17B 109.5
H17A C17 H17B 109.5
C16 C17 H17C 109.5
H17A C17 H17C 109.5
H17B C17 H17C 109.5

loop_
_geom_bond_atom_site_label_1
_geom_bond_atom_site_label_2
_geom_bond_distance
O1 C1 1.361(6)
O1 C3 1.451(5)
O2 C1 1.187(6)
O3 C5 1.363(6)
O3 C4 1.446(5)
O4 C5 1.181(6)
O5 C8 1.354(6)
O5 C7 1.445(5)
O6 C8 1.187(7)
O7 C10 1.431(5)
O7 C11 1.432(5)
O8 C11 1.398(5)
O8 C12 1.459(6)
O9 C16 1.339(6)
O9 C15 1.438(6)
O10 C16 1.184(7)
C1 C2 1.495(8)
C2 H2A 0.9600
C2 H2B 0.9600
C2 H2C 0.9600
C3 C4 1.508(6)
C3 C11 1.514(6)
C3 H3A 0.9800
C4 C7 1.513(6)
C4 H4A 0.9800
C5 C6 1.485(8)
C6 H6A 0.9600
C6 H6B 0.9600
C6 H6C 0.9600
C7 C10 1.546(6)
C7 H7A 0.9800
C8 C9 1.500(8)
C9 H9A 0.9600
C9 H9B 0.9600
C9 H9C 0.9600
C10 C15 1.503(6)
C10 H10A 0.9800
C11 H11A 0.9800
C12 C14 1.489(9)
C12 C13 1.491(8)
C12 H12A 0.9800
C13 H13A 0.9600
C13 H13B 0.9600
C13 H13C 0.9600
C14 H14A 0.9600
C14 H14B 0.9600
C14 H14C 0.9600
C15 H15A 0.9700
C15 H15B 0.9700
C16 C17 1.484(9)
C17 H17A 0.9600
C17 H17B 0.9600
C17 H17C 0.9600

loop_
_cod_related_entry_id
_cod_related_entry_database
_cod_related_entry_code
1 ChemSpider 30658297
